data_4346804
loop_
_publ_author_name
'Stevens, Charlotte J.'
'Prescimone, Alessandro'
'Tuna, Floriana'
'McInnes, Eric J. L.'
'Parsons, Simon'
'Morrison, Carole A.'
'Arnold, Polly L.'
'Love, Jason B.'

_publ_section_title
;
 Inter- versus Intramolecular Structural Manipulation of a Dichromium(II)
 Pacman Complex through Pressure Variation.
;
_journal_issue 1
_journal_name_full 'Inorganic chemistry'
_journal_page_first 214
_journal_page_last 220
_journal_paper_doi 10.1021/acs.inorgchem.5b02151
_journal_volume 55
_journal_year 2016
_chemical_compound_source C.Stevens
_chemical_formula_moiety 'C48 H46 Cr2 N8'
_chemical_formula_sum 'C48 H46 Cr2 N8'
_chemical_formula_weight 838.94
_space_group_IT_number 15
_space_group_name_Hall '-C 2yc'
_space_group_name_H-M_alt 'C 1 2/c 1'
_symmetry_cell_setting monoclinic
_symmetry_space_group_name_Hall '-C 2yc'
_symmetry_space_group_name_H-M 'C 1 2/c 1'
_atom_sites_solution_hydrogens difmap
_atom_sites_solution_primary 'from ambient pressure structure'
_audit_creation_date 2014-08-21
_audit_creation_method CRYSTALS_ver_14.52
_cell_angle_alpha 90
_cell_angle_beta 114.216(6)
_cell_angle_gamma 90
_cell_formula_units_Z 4
_cell_length_a 21.171(2)
_cell_length_b 13.5754(17)
_cell_length_c 15.7048(18)
_cell_measurement_reflns_used 4252
_cell_measurement_temperature 300
_cell_measurement_theta_max 16
_cell_measurement_theta_min 2
_cell_volume 4116.5(8)
_computing_cell_refinement 'SAINT (Siemens ,1995)'
_computing_data_reduction 'SAINT (Siemens ,1995)'
_computing_molecular_graphics 'CAMERON (Watkin et al., 1996)'
_computing_publication_material 'CRYSTALS (Betteridge et al., 2003)'
_computing_structure_refinement 'CRYSTALS (Betteridge et al., 2003)'
_computing_structure_solution 'USER DEFINED STRUCTURE SOLUTION'
_diffrn_ambient_pressure 137000
_diffrn_ambient_temperature 300
_diffrn_measured_fraction_theta_full 0.656
_diffrn_measured_fraction_theta_max 0.656
_diffrn_measurement_device 'Rigaku Saturn 724 CCD'
_diffrn_measurement_device_type Area
_diffrn_measurement_method \w
_diffrn_radiation_monochromator silicon
_diffrn_radiation_type 'Synchrotron - Diamond Light Source Beamline I19'
_diffrn_radiation_wavelength 0.48590
_diffrn_reflns_av_R_equivalents 0.072
_diffrn_reflns_limit_h_max 23
_diffrn_reflns_limit_h_min -23
_diffrn_reflns_limit_k_max 13
_diffrn_reflns_limit_k_min -13
_diffrn_reflns_limit_l_max 16
_diffrn_reflns_limit_l_min -16
_diffrn_reflns_number 7967
_diffrn_reflns_theta_full 15.668
_diffrn_reflns_theta_max 15.668
_diffrn_reflns_theta_min 2.225
_diffrn_standards_number 0
_exptl_absorpt_coefficient_mu 0.208
_exptl_absorpt_correction_T_max 0.97
_exptl_absorpt_correction_T_min 0.78
_exptl_absorpt_correction_type multi-scan
_exptl_absorpt_process_details 'SADABS (Siemens, 1996)'
_exptl_crystal_colour 'dark brown'
_exptl_crystal_density_diffrn 1.354
_exptl_crystal_density_method 'not measured'
_exptl_crystal_description block
_exptl_crystal_F_000 1752
_exptl_crystal_recrystallization_method
; 
 
;
_exptl_crystal_size_max 0.080
_exptl_crystal_size_mid 0.060
_exptl_crystal_size_min 0.050
_refine_diff_density_max 0.31
_refine_diff_density_min -0.23
_refine_ls_extinction_method None
_refine_ls_goodness_of_fit_ref 1.1886
_refine_ls_hydrogen_treatment constr
_refine_ls_matrix_type full
_refine_ls_number_parameters 262
_refine_ls_number_reflns 1415
_refine_ls_number_restraints 0
_refine_ls_R_factor_all 0.0820
_refine_ls_R_factor_gt 0.0578
_refine_ls_shift/su_max 0.0006843
_refine_ls_shift/su_mean 0.0000498
_refine_ls_structure_factor_coef F
_refine_ls_weighting_details
;
 Method, part 1, Chebychev polynomial, (Watkin, 1994, Prince, 1982) 
 [weight] = 1.0/[A~0~*T~0~(x)+A~1~*T~1~(x) ... +A~n-1~]*T~n-1~(x)] 
 where A~i~ are the Chebychev coefficients listed below and x= Fcalc/Fmax 
 Method = Robust Weighting (Prince, 1982) 
 W = [weight] * [1-(deltaF/6*sigmaF)^2^]^2^ 
 A~i~ are: 
 0.403 0.181 0.299 0.616E-01 0.198 
;
_refine_ls_weighting_scheme calc
_refine_ls_wR_factor_all 0.0939
_refine_ls_wR_factor_gt 0.0536
_refine_ls_wR_factor_ref 0.0536
_reflns_limit_h_max 21
_reflns_limit_h_min -23
_reflns_limit_k_max 13
_reflns_limit_k_min 0
_reflns_limit_l_max 16
_reflns_limit_l_min 0
_reflns_number_gt 1415
_reflns_number_total 1940
_reflns_threshold_expression I>2.0\s(I)
_oxford_diffrn_Wilson_B_factor 0.00
_oxford_diffrn_Wilson_scale 0.00
_oxford_refine_ls_r_factor_ref 0.0578
_oxford_refine_ls_scale 0.1069(4)
_oxford_reflns_number_all 1862
_oxford_reflns_threshold_expression_ref I>2.0\s(I)
_oxford_structure_analysis_title 'crpak1_0m in C2/c'
_cod_data_source_file 0_14GPa.cif
_cod_data_source_block 0_14GPa
_cod_original_cell_volume 4116.5(5)
_cod_original_sg_symbol_H-M 'C 1 2/c 1 '
_cod_database_code 4346804

loop_
_symmetry_equiv_pos_as_xyz
x,y,z
-x,-y,-z
x+1/2,y+1/2,z
-x+1/2,-y+1/2,-z
-x,y,-z+1/2
x,-y,z+1/2
-x+1/2,y+1/2,-z+1/2
x+1/2,-y+1/2,z+1/2

loop_
_atom_site_label
_atom_site_type_symbol
_atom_site_fract_x
_atom_site_fract_y
_atom_site_fract_z
_atom_site_U_iso_or_equiv
_atom_site_occupancy
_atom_site_adp_type
_atom_site_refinement_flags_posn
Cr1 Cr 0.58005(4) 0.65716(6) 0.77510(6) 0.0352 1.0000 Uani .
N1 N 0.5393(2) 0.7214(3) 0.8646(3) 0.0356 1.0000 Uani .
N2 N 0.5846(2) 0.5427(4) 0.8566(3) 0.0376 1.0000 Uani .
N3 N 0.6431(2) 0.5799(3) 0.7360(3) 0.0331 1.0000 Uani .
N4 N 0.5981(2) 0.7562(3) 0.6866(3) 0.0348 1.0000 Uani .
C1 C 0.5413(2) 0.6583(4) 0.9286(4) 0.0361 1.0000 Uani .
C2 C 0.5651(3) 0.5623(4) 0.9275(4) 0.0366 1.0000 Uani .
C3 C 0.5837(3) 0.4815(5) 0.9887(4) 0.0477 1.0000 Uani .
C4 C 0.6151(3) 0.4136(5) 0.9512(4) 0.0448 1.0000 Uani .
C5 C 0.6158(2) 0.4555(4) 0.8693(4) 0.0365 1.0000 Uani .
C6 C 0.6427(3) 0.4133(5) 0.8019(4) 0.0426 1.0000 Uani .
C7 C 0.6957(4) 0.3322(5) 0.8478(5) 0.0689 1.0000 Uani .
C8 C 0.5804(3) 0.3678(4) 0.7182(4) 0.0530 1.0000 Uani .
C9 C 0.6735(2) 0.4925(4) 0.7593(4) 0.0362 1.0000 Uani .
C10 C 0.7289(3) 0.4892(5) 0.7331(4) 0.0466 1.0000 Uani .
C11 C 0.7319(3) 0.5778(5) 0.6921(4) 0.0524 1.0000 Uani .
C12 C 0.6777(2) 0.6364(4) 0.6953(4) 0.0382 1.0000 Uani .
C13 C 0.6478(2) 0.7289(4) 0.6636(3) 0.0390 1.0000 Uani .
C14 C 0.5535(2) 0.8387(4) 0.6525(3) 0.0371 1.0000 Uani .
C15 C 0.5746(3) 0.9345(4) 0.6482(4) 0.0451 1.0000 Uani .
C16 C 0.5290(3) 1.0122(4) 0.6250(4) 0.0482 1.0000 Uani .
C17 C 0.5550(4) 1.1150(5) 0.6230(5) 0.0800 1.0000 Uani .
C18 C 0.5917(4) 1.0780(6) 0.9099(6) 0.0809 1.0000 Uani .
C19 C 0.5408(3) 0.9939(5) 0.8905(4) 0.0543 1.0000 Uani .
C20 C 0.5620(3) 0.8984(4) 0.8873(4) 0.0446 1.0000 Uani .
C21 C 0.5162(2) 0.8200(4) 0.8672(4) 0.0340 1.0000 Uani .
C22 C 0.7732(4) 0.7687(8) 0.9322(6) 0.0848 1.0000 Uani .
C23 C 0.7564(4) 0.6746(7) 0.9482(6) 0.0847 1.0000 Uani .
C24 C 0.7324(4) 0.6573(7) 1.0131(7) 0.0838 1.0000 Uani .
H11 H 0.5267 0.6776 0.9758 0.0433 1.0000 Uiso R
H31 H 0.5764 0.4744 1.0442 0.0573 1.0000 Uiso R
H41 H 0.6328 0.3507 0.9763 0.0538 1.0000 Uiso R
H71 H 0.7119 0.3068 0.8041 0.0826 1.0000 Uiso R
H72 H 0.7336 0.3584 0.9000 0.0826 1.0000 Uiso R
H73 H 0.6746 0.2808 0.8680 0.0826 1.0000 Uiso R
H81 H 0.5962 0.3408 0.6747 0.0636 1.0000 Uiso R
H82 H 0.5599 0.3173 0.7403 0.0636 1.0000 Uiso R
H83 H 0.5470 0.4176 0.6885 0.0636 1.0000 Uiso R
H101 H 0.7593 0.4350 0.7419 0.0559 1.0000 Uiso R
H111 H 0.7640 0.5959 0.6668 0.0629 1.0000 Uiso R
H131 H 0.6632 0.7698 0.6269 0.0468 1.0000 Uiso R
H151 H 0.6219 0.9468 0.6617 0.0542 1.0000 Uiso R
H171 H 0.5175 1.1601 0.6059 0.0960 1.0000 Uiso R
H172 H 0.5890 1.1316 0.6831 0.0960 1.0000 Uiso R
H173 H 0.5749 1.1182 0.5787 0.0960 1.0000 Uiso R
H181 H 0.6358 1.0528 0.9186 0.0971 1.0000 Uiso R
H182 H 0.5953 1.1117 0.9647 0.0971 1.0000 Uiso R
H183 H 0.5759 1.1223 0.8586 0.0971 1.0000 Uiso R
H201 H 0.6091 0.8860 0.8992 0.0535 1.0000 Uiso R
H221 H 0.7884 0.7815 0.8841 0.1018 1.0000 Uiso R
H231 H 0.7620 0.6213 0.9126 0.1016 1.0000 Uiso R
H241 H 0.7190 0.5924 1.0213 0.1005 1.0000 Uiso R

loop_
_atom_site_aniso_label
_atom_site_aniso_U_11
_atom_site_aniso_U_22
_atom_site_aniso_U_33
_atom_site_aniso_U_23
_atom_site_aniso_U_13
_atom_site_aniso_U_12
Cr1 0.0400(5) 0.0303(6) 0.0416(5) 0.0063(4) 0.0232(4) 0.0076(4)
N1 0.039(2) 0.031(3) 0.037(3) 0.0027(19) 0.017(2) 0.0095(18)
N2 0.034(2) 0.033(3) 0.044(3) 0.0061(19) 0.014(2) 0.0063(19)
N3 0.033(2) 0.036(3) 0.031(2) -0.0012(17) 0.0139(18) 0.0024(18)
N4 0.033(2) 0.033(3) 0.043(2) 0.0048(19) 0.0194(18) 0.0001(18)
C1 0.034(2) 0.039(4) 0.035(3) 0.001(2) 0.013(2) 0.006(2)
C2 0.039(3) 0.049(4) 0.031(3) 0.002(2) 0.024(2) 0.004(2)
C3 0.061(3) 0.045(5) 0.042(3) 0.019(3) 0.027(3) 0.010(3)
C4 0.050(3) 0.040(5) 0.045(4) 0.015(3) 0.020(3) 0.015(2)
C5 0.036(3) 0.039(5) 0.032(3) 0.005(2) 0.011(2) 0.007(2)
C6 0.044(3) 0.034(5) 0.048(4) -0.001(2) 0.018(3) 0.011(2)
C7 0.074(4) 0.058(5) 0.090(5) 0.022(4) 0.049(4) 0.033(4)
C8 0.067(4) 0.047(5) 0.055(4) -0.015(3) 0.036(3) -0.006(3)
C9 0.027(2) 0.046(5) 0.035(3) -0.004(2) 0.013(2) 0.012(2)
C10 0.037(3) 0.053(5) 0.051(4) -0.009(3) 0.019(3) 0.004(2)
C11 0.034(3) 0.070(6) 0.057(4) -0.005(3) 0.023(3) 0.003(3)
C12 0.028(2) 0.049(5) 0.037(3) -0.004(2) 0.014(2) -0.008(2)
C13 0.034(3) 0.040(5) 0.042(3) -0.004(2) 0.014(2) -0.011(2)
C14 0.045(3) 0.028(4) 0.034(3) 0.007(2) 0.012(2) -0.003(2)
C15 0.044(3) 0.051(5) 0.040(3) -0.001(2) 0.016(2) -0.018(3)
C16 0.074(4) 0.030(4) 0.039(3) 0.006(2) 0.021(3) -0.004(3)
C17 0.133(7) 0.026(5) 0.078(5) 0.006(3) 0.040(5) -0.005(4)
C18 0.104(6) 0.059(6) 0.093(6) -0.013(4) 0.055(5) -0.024(4)
C19 0.074(4) 0.041(5) 0.043(4) -0.004(3) 0.018(3) -0.010(3)
C20 0.050(3) 0.039(4) 0.046(3) -0.004(2) 0.020(3) -0.009(3)
C21 0.039(3) 0.033(4) 0.033(3) -0.001(2) 0.018(2) 0.008(2)
C22 0.080(5) 0.123(12) 0.052(6) 0.004(5) 0.028(4) -0.011(5)
C23 0.070(5) 0.089(9) 0.071(6) -0.023(5) 0.005(4) -0.004(4)
C24 0.064(4) 0.084(8) 0.085(6) 0.010(5) 0.012(4) -0.021(4)

loop_
_atom_type_symbol
_atom_type_scat_dispersion_real
_atom_type_scat_dispersion_imag
_atom_type_scat_Cromer_Mann_a1
_atom_type_scat_Cromer_Mann_b1
_atom_type_scat_Cromer_Mann_a2
_atom_type_scat_Cromer_Mann_b2
_atom_type_scat_Cromer_Mann_a3
_atom_type_scat_Cromer_Mann_b3
_atom_type_scat_Cromer_Mann_a4
_atom_type_scat_Cromer_Mann_b4
_atom_type_scat_Cromer_Mann_c
_atom_type_scat_source
C 0.0006 0.0007 2.3100 20.8439 1.0200 10.2075 1.5886 0.5687 0.8650 51.6512 0.2156 'International Tables Vol C 4.2.6.8 and 6.1.1.4'
H 0.0000 0.0000 0.4930 10.5109 0.3229 26.1257 0.1402 3.1424 0.0408 57.7998 0.0030 'International Tables Vol C 4.2.6.8 and 6.1.1.4'
N 0.0016 0.0014 12.2126 0.0057 3.1322 9.8933 2.0125 28.9975 1.1663 0.5826 -11.5290 'International Tables Vol C 4.2.6.8 and 6.1.1.4'
Cr 0.2102 0.3048 10.6406 6.1038 7.3537 0.3920 3.3240 20.2626 1.4922 98.7399 1.1832 'International Tables Vol C 4.2.6.8 and 6.1.1.4'

loop_
_geom_angle_atom_site_label_1
_geom_angle_site_symmetry_1
_geom_angle_atom_site_label_2
_geom_angle_atom_site_label_3
_geom_angle_site_symmetry_3
_geom_angle
_geom_angle_publ_flag
N1 . Cr1 N2 . 79.67(18) yes
N1 . Cr1 N3 . 159.02(16) yes
N2 . Cr1 N3 . 85.68(19) yes
N1 . Cr1 N4 . 114.45(17) yes
N2 . Cr1 N4 . 163.98(17) yes
N3 . Cr1 N4 . 78.66(17) yes
Cr1 . N1 C1 . 110.3(4) yes
Cr1 . N1 C21 . 130.0(3) yes
C1 . N1 C21 . 119.6(5) yes
Cr1 . N2 C2 . 115.0(4) yes
Cr1 . N2 C5 . 133.0(4) yes
C2 . N2 C5 . 110.4(4) yes
Cr1 . N3 C9 . 134.3(4) yes
Cr1 . N3 C12 . 113.6(4) yes
C9 . N3 C12 . 109.6(4) yes
Cr1 . N4 C13 . 113.1(4) yes
Cr1 . N4 C14 . 119.0(3) yes
C13 . N4 C14 . 127.6(4) yes
N1 . C1 C2 . 119.9(5) yes
N1 . C1 H11 . 120.0 no
C2 . C1 H11 . 120.0 no
C1 . C2 N2 . 115.0(5) yes
C1 . C2 C3 . 136.1(6) yes
N2 . C2 C3 . 108.2(5) yes
C2 . C3 C4 . 105.9(5) yes
C2 . C3 H31 . 127.0 no
C4 . C3 H31 . 127.0 no
C3 . C4 C5 . 107.6(6) yes
C3 . C4 H41 . 126.2 no
C5 . C4 H41 . 126.2 no
C4 . C5 N2 . 107.8(5) yes
C4 . C5 C6 . 129.5(6) yes
N2 . C5 C6 . 122.6(5) yes
C5 . C6 C7 . 111.0(5) yes
C5 . C6 C8 . 108.1(4) yes
C7 . C6 C8 . 108.5(5) yes
C5 . C6 C9 . 112.9(5) yes
C7 . C6 C9 . 110.4(5) yes
C8 . C6 C9 . 105.9(5) yes
C6 . C7 H71 . 109.5 no
C6 . C7 H72 . 109.5 no
H71 . C7 H72 . 109.5 no
C6 . C7 H73 . 109.5 no
H71 . C7 H73 . 109.5 no
H72 . C7 H73 . 109.5 no
C6 . C8 H81 . 109.5 no
C6 . C8 H82 . 109.5 no
H81 . C8 H82 . 109.5 no
C6 . C8 H83 . 109.5 no
H81 . C8 H83 . 109.5 no
H82 . C8 H83 . 109.5 no
C6 . C9 N3 . 119.9(5) yes
C6 . C9 C10 . 131.4(5) yes
N3 . C9 C10 . 108.6(5) yes
C9 . C10 C11 . 108.4(5) yes
C9 . C10 H101 . 125.8 no
C11 . C10 H101 . 125.8 no
C10 . C11 C12 . 106.3(6) yes
C10 . C11 H111 . 126.9 no
C12 . C11 H111 . 126.9 no
C11 . C12 N3 . 107.1(6) yes
C11 . C12 C13 . 138.2(6) yes
N3 . C12 C13 . 114.4(5) yes
C12 . C13 N4 . 117.2(5) yes
C12 . C13 H131 . 121.4 no
N4 . C13 H131 . 121.4 no
N4 . C14 C21 5_656 114.7(4) yes
N4 . C14 C15 . 125.4(5) yes
C21 5_656 C14 C15 . 119.4(5) yes
C14 . C15 C16 . 121.8(5) yes
C14 . C15 H151 . 119.1 no
C16 . C15 H151 . 119.1 no
C19 5_656 C16 C15 . 118.7(5) yes
C19 5_656 C16 C17 . 121.6(6) yes
C15 . C16 C17 . 119.6(6) yes
C16 . C17 H171 . 109.5 no
C16 . C17 H172 . 109.5 no
H171 . C17 H172 . 109.5 no
C16 . C17 H173 . 109.5 no
H171 . C17 H173 . 109.5 no
H172 . C17 H173 . 109.5 no
C19 . C18 H181 . 109.5 no
C19 . C18 H182 . 109.5 no
H181 . C18 H182 . 109.5 no
C19 . C18 H183 . 109.5 no
H181 . C18 H183 . 109.5 no
H182 . C18 H183 . 109.5 no
C18 . C19 C16 5_656 120.5(6) yes
C18 . C19 C20 . 120.1(6) yes
C16 5_656 C19 C20 . 119.3(5) yes
C19 . C20 C21 . 121.5(5) yes
C19 . C20 H201 . 119.3 no
C21 . C20 H201 . 119.3 no
N1 . C21 C14 5_656 120.4(4) yes
N1 . C21 C20 . 120.5(5) yes
C14 5_656 C21 C20 . 119.1(5) yes
C24 4_667 C22 C23 . 118.4(10) yes
C24 4_667 C22 H221 . 120.8 no
C23 . C22 H221 . 120.8 no
C22 . C23 C24 . 120.7(8) yes
C22 . C23 H231 . 119.7 no
C24 . C23 H231 . 119.7 no
C22 4_667 C24 C23 . 120.8(9) yes
C22 4_667 C24 H241 . 119.6 no
C23 . C24 H241 . 119.6 no

loop_
_geom_bond_atom_site_label_1
_geom_bond_atom_site_label_2
_geom_bond_site_symmetry_2
_geom_bond_distance
_geom_bond_publ_flag
Cr1 N1 . 2.115(4) yes
Cr1 N2 . 1.989(5) yes
Cr1 N3 . 1.984(4) yes
Cr1 N4 . 2.079(4) yes
N1 C1 . 1.309(7) yes
N1 C21 . 1.431(7) yes
N2 C2 . 1.365(7) yes
N2 C5 . 1.331(7) yes
N3 C9 . 1.327(7) yes
N3 C12 . 1.384(7) yes
N4 C13 . 1.297(7) yes
N4 C14 . 1.421(7) yes
C1 C2 . 1.399(8) yes
C1 H11 . 0.950 no
C2 C3 . 1.404(8) yes
C3 C4 . 1.402(9) yes
C3 H31 . 0.950 no
C4 C5 . 1.411(8) yes
C4 H41 . 0.950 no
C5 C6 . 1.506(8) yes
C6 C7 . 1.527(8) yes
C6 C8 . 1.558(8) yes
C6 C9 . 1.545(8) yes
C7 H71 . 0.950 no
C7 H72 . 0.950 no
C7 H73 . 0.950 no
C8 H81 . 0.950 no
C8 H82 . 0.950 no
C8 H83 . 0.950 no
C9 C10 . 1.392(8) yes
C10 C11 . 1.379(9) yes
C10 H101 . 0.950 no
C11 C12 . 1.414(8) yes
C11 H111 . 0.950 no
C12 C13 . 1.402(8) yes
C13 H131 . 0.950 no
C14 C21 5_656 1.400(7) yes
C14 C15 . 1.386(8) yes
C15 C16 . 1.375(9) yes
C15 H151 . 0.950 no
C16 C19 5_656 1.418(9) yes
C16 C17 . 1.506(9) yes
C17 H171 . 0.950 no
C17 H172 . 0.950 no
C17 H173 . 0.950 no
C18 C19 . 1.512(9) yes
C18 H181 . 0.950 no
C18 H182 . 0.950 no
C18 H183 . 0.950 no
C19 C20 . 1.380(8) yes
C20 C21 . 1.387(8) yes
C20 H201 . 0.950 no
C22 C24 4_667 1.358(13) yes
C22 C23 . 1.376(12) yes
C22 H221 . 0.950 no
C23 C24 . 1.335(13) yes
C23 H231 . 0.950 no
C24 H241 . 0.950 no
